data_4349512
loop_
_publ_author_name
'W\;ec\/lawik, M.'
'G\;agor, A.'
'Jakubas, R.'
'Piecha-Bisiorek, A.'
'Medycki, W.'
'Baran, J.'
'Zieli\'nski, P.'
'Ga\/l\;azka, M.'

_publ_section_title
;
 Structure--property relationships in hybrid (C3H5N2)3[Sb2I9] and
 (C3H5N2)3[Bi2I9] isomorphs
;
_journal_issue 10
_journal_name_full 'Inorganic Chemistry Frontiers'
_journal_page_first 1306
_journal_paper_doi 10.1039/C6QI00260A
_journal_volume 3
_journal_year 2016
_chemical_formula_sum 'C9 H15 Bi2 I9 N6'
_chemical_formula_weight 1767.333
_space_group_IT_number 63
_space_group_name_Hall '-C 2c 2'
_space_group_name_H-M_alt 'C m c m'
_symmetry_cell_setting orthorhombic
_symmetry_space_group_name_H-M 'C m c m'
_atom_sites_solution_primary direct
_atom_sites_solution_secondary difmap
_audit_creation_method SHELXL-97
_audit_update_record
;
2016-07-17 deposited with the CCDC.
2016-08-22 downloaded from the CCDC.
;
_cell_angle_alpha 90.00
_cell_angle_beta 90.00
_cell_angle_gamma 90.00
_cell_formula_units_Z 4
_cell_length_a 8.9409(14)
_cell_length_b 16.749(2)
_cell_length_c 22.494(3)
_cell_measurement_temperature 300(2)
_cell_volume 3368.5(8)
_computing_structure_refinement 'SHELXL-97 (Sheldrick, 1997)'
_computing_structure_solution 'SHELXS-97 (Sheldrick, 1990)'
_diffrn_ambient_temperature 300(2)
_diffrn_measured_fraction_theta_full 0.994
_diffrn_measured_fraction_theta_max 0.994
_diffrn_radiation_monochromator graphite
_diffrn_radiation_source 'fine-focus sealed tube'
_diffrn_radiation_type MoK\a
_diffrn_radiation_wavelength 0.71073
_diffrn_reflns_av_R_equivalents 0.060
_diffrn_reflns_av_sigmaI/netI 0.023
_diffrn_reflns_limit_h_max 10
_diffrn_reflns_limit_h_min -10
_diffrn_reflns_limit_k_max 20
_diffrn_reflns_limit_k_min -18
_diffrn_reflns_limit_l_max 27
_diffrn_reflns_limit_l_min -27
_diffrn_reflns_number 17455
_diffrn_reflns_theta_full 25.68
_diffrn_reflns_theta_max 25.68
_diffrn_reflns_theta_min 3.15
_exptl_absorpt_coefficient_mu 18.711
_exptl_absorpt_correction_T_max 1.00000
_exptl_absorpt_correction_T_min 0.40088
_exptl_absorpt_correction_type multi-scan
_exptl_absorpt_process_details
;
CrysAlis RED, Oxford Diffraction Ltd.,
Version 1.171.33.42 (release 29-05-2009 CrysAlis171 .NET)
(compiled May 29 2009,17:40:42)
Empirical absorption correction using spherical harmonics,
 implemented in SCALE3 ABSPACK scaling algorithm.
;
_exptl_crystal_colour red
_exptl_crystal_density_diffrn 3.489
_exptl_crystal_density_method 'not measured'
_exptl_crystal_description plate
_exptl_crystal_F_000 1508
_exptl_crystal_size_max 0.130
_exptl_crystal_size_mid 0.050
_exptl_crystal_size_min 0.045
_refine_diff_density_max 0.715
_refine_diff_density_min -0.484
_refine_diff_density_rms 0.147
_refine_ls_extinction_method none
_refine_ls_goodness_of_fit_ref 0.848
_refine_ls_matrix_type full
_refine_ls_number_parameters 46
_refine_ls_number_reflns 1747
_refine_ls_number_restraints 13
_refine_ls_restrained_S_all 0.859
_refine_ls_R_factor_all 0.1937
_refine_ls_R_factor_gt 0.0470
_refine_ls_shift/su_max 0.004
_refine_ls_shift/su_mean 0.000
_refine_ls_structure_factor_coef Fsqd
_refine_ls_weighting_details 'calc w=1/[\s^2^(Fo^2^)+(0.0400P)^2^+0.0000P] where P=(Fo^2^+2Fc^2^)/3'
_refine_ls_weighting_scheme calc
_refine_ls_wR_factor_gt 0.0928
_refine_ls_wR_factor_ref 0.1128
_reflns_number_gt 451
_reflns_number_total 1517
_reflns_threshold_expression >2sigma(I)
_cod_data_source_file c6qi00260a3.cif
_cod_data_source_block 298K_Im3Bi2I9
_cod_original_sg_symbol_H-M Cmcm
_cod_database_code 4349512

loop_
_symmetry_equiv_pos_as_xyz
'x, y, z'
'-x, -y, z+1/2'
'-x, y, -z+1/2'
'x, -y, -z'
'x+1/2, y+1/2, z'
'-x+1/2, -y+1/2, z+1/2'
'-x+1/2, y+1/2, -z+1/2'
'x+1/2, -y+1/2, -z'
'-x, -y, -z'
'x, y, -z-1/2'
'x, -y, z-1/2'
'-x, y, z'
'-x+1/2, -y+1/2, -z'
'x+1/2, y+1/2, -z-1/2'
'x+1/2, -y+1/2, z-1/2'
'-x+1/2, y+1/2, z'

loop_
_atom_site_label
_atom_site_type_symbol
_atom_site_fract_x
_atom_site_fract_y
_atom_site_fract_z
_atom_site_U_iso_or_equiv
_atom_site_adp_type
_atom_site_occupancy
_atom_site_symmetry_multiplicity
_atom_site_calc_flag
_atom_site_refinement_flags
Bi1 Bi 0.0000 0.16532(6) 0.34424(5) 0.1320(5) Uani 1 2 d S
I1 I 0.0000 0.01838(14) 0.2500 0.1487(10) Uani 1 4 d S
I2 I 0.2391(2) 0.23887(11) 0.2500 0.1443(7) Uani 1 2 d S
I3 I 0.24055(15) 0.09087(8) 0.41485(6) 0.1688(7) Uani 1 1 d .
I4 I 0.0000 0.31435(11) 0.41418(9) 0.1805(9) Uani 1 2 d S
C1 C 0.452(3) 0.2937(15) 0.4408(12) 0.221(9) Uiso 0.50 1 d PGD
H1 H 0.4538 0.2564 0.4714 0.266 Uiso 0.50 1 calc PR
N2 N 0.457(3) 0.2772(13) 0.3821(14) 0.221(9) Uiso 0.50 1 d PGD
H2 H 0.4618 0.2304 0.3665 0.266 Uiso 0.50 1 calc PR
C3 C 0.453(3) 0.3460(19) 0.3526(10) 0.221(9) Uiso 0.50 1 d PGD
H3 H 0.4545 0.3522 0.3115 0.266 Uiso 0.50 1 calc PR
C4 C 0.446(3) 0.4051(12) 0.3931(15) 0.221(9) Uiso 0.50 1 d PGD
H4 H 0.4414 0.4594 0.3846 0.266 Uiso 0.50 1 calc PR
N5 N 0.445(2) 0.3728(17) 0.4476(12) 0.221(9) Uiso 0.50 1 d PGD
H5 H 0.4413 0.3983 0.4808 0.266 Uiso 0.50 1 calc PR
N7 N 0.0000 0.477(2) 0.2986(4) 0.375(15) Uiso 1 2 d SD
H7 H 0.0000 0.4608 0.3348 0.450 Uiso 1 2 calc SR
C6 C 0.0000 0.555(2) 0.2802(4) 0.375(15) Uiso 1 2 d SD
H6 H 0.0000 0.5996 0.3047 0.450 Uiso 1 2 calc SR
C8 C 0.0000 0.430(2) 0.2500 0.375(15) Uiso 1 4 d SD
H8 H 0.0000 0.3745 0.2500 0.450 Uiso 1 4 calc SR

loop_
_atom_site_aniso_label
_atom_site_aniso_U_11
_atom_site_aniso_U_22
_atom_site_aniso_U_33
_atom_site_aniso_U_23
_atom_site_aniso_U_13
_atom_site_aniso_U_12
Bi1 0.1622(10) 0.1394(9) 0.0944(8) 0.0000(7) 0.000 0.000
I1 0.206(3) 0.1284(19) 0.111(2) 0.000 0.000 0.000
I2 0.1501(15) 0.1535(14) 0.1295(16) 0.000 0.000 -0.0133(11)
I3 0.1806(14) 0.1827(13) 0.1433(14) 0.0194(10) -0.0289(12) 0.0019(9)
I4 0.259(2) 0.1557(16) 0.1268(18) -0.0235(14) 0.000 0.000

loop_
_atom_type_symbol
_atom_type_description
_atom_type_scat_dispersion_real
_atom_type_scat_dispersion_imag
_atom_type_scat_source
C C 0.0033 0.0016 'International Tables Vol C Tables 4.2.6.8 and 6.1.1.4'
H H 0.0000 0.0000 'International Tables Vol C Tables 4.2.6.8 and 6.1.1.4'
N N 0.0061 0.0033 'International Tables Vol C Tables 4.2.6.8 and 6.1.1.4'
Bi Bi -4.1077 10.2566 'International Tables Vol C Tables 4.2.6.8 and 6.1.1.4'
I I -0.4742 1.8119 'International Tables Vol C Tables 4.2.6.8 and 6.1.1.4'

loop_
_geom_angle_atom_site_label_1
_geom_angle_atom_site_label_2
_geom_angle_atom_site_label_3
_geom_angle
_geom_angle_site_symmetry_1
_geom_angle_site_symmetry_3
I3 Bi1 I3 93.62(6) . 12
I3 Bi1 I4 94.05(5) . .
I3 Bi1 I4 94.05(5) 12 .
I3 Bi1 I1 91.78(4) . .
I3 Bi1 I1 91.78(4) 12 .
I4 Bi1 I1 171.48(6) . .
I3 Bi1 I2 171.90(5) . 3
I3 Bi1 I2 91.83(4) 12 3
I4 Bi1 I2 91.55(5) . 3
I1 Bi1 I2 82.04(4) . 3
I3 Bi1 I2 91.83(4) . .
I3 Bi1 I2 171.90(5) 12 .
I4 Bi1 I2 91.55(5) . .
I1 Bi1 I2 82.04(4) . .
I2 Bi1 I2 82.16(6) 3 .
Bi1 I1 Bi1 81.48(7) . 10_556
Bi1 I2 Bi1 81.35(5) 10_556 .
N5 C1 N2 108.5 . .
C3 N2 C1 108.0 . .
N2 C3 C4 107.5 . .
N5 C4 C3 108.8 . .
C1 N5 C4 107.2 . .
C8 N7 C6 108.2(9) . .
N7 C6 C6 107.5(6) . 10_556
N7 C8 N7 108.5(16) . 10_556

loop_
_geom_bond_atom_site_label_1
_geom_bond_atom_site_label_2
_geom_bond_distance
_geom_bond_site_symmetry_2
Bi1 I3 2.9500(15) .
Bi1 I3 2.9500(15) 12
Bi1 I4 2.951(2) .
Bi1 I1 3.248(2) .
Bi1 I2 3.2527(16) 3
Bi1 I2 3.2527(16) .
I1 Bi1 3.248(2) 10_556
I2 Bi1 3.2527(16) 10_556
C1 N5 1.334(8) .
C1 N2 1.350(8) .
N2 C3 1.331(8) .
C3 C4 1.346(8) .
C4 N5 1.341(8) .
N7 C8 1.345(13) .
N7 C6 1.368(17) .
C6 C6 1.36(2) 10_556
C8 N7 1.345(13) 10_556
